data_7119726
loop_
_publ_author_name
'Wang, Ai-Fang'
'Zhou, Peng'
'Zhu, Yi-Long'
'Hao, Wen-Juan'
'Li, Guigen'
'Tu, Shu-Jiang'
'Jiang, Bo'

_publ_section_title
;
 Metal-free benzannulation of 1,7-diynes towards unexpected
 1-aroyl-2-naphthaldehydes and their application in fused aza-heterocyclic
 synthesis.
;
_journal_issue 23
_journal_name_full 'Chemical communications (Cambridge, England)'
_journal_page_first 3369
_journal_page_last 3372
_journal_paper_doi 10.1039/c7cc00323d
_journal_volume 53
_journal_year 2017
_chemical_formula_sum 'C19 H13 Cl O2'
_chemical_formula_weight 308.74
_chemical_name_systematic
; 
 ? 
;
_space_group_IT_number 14
_symmetry_cell_setting monoclinic
_symmetry_space_group_name_Hall '-P 2ybc'
_symmetry_space_group_name_H-M 'P 1 21/c 1'
_atom_sites_solution_hydrogens geom
_atom_sites_solution_primary direct
_atom_sites_solution_secondary difmap
_audit_creation_method SHELXL-97
_audit_update_record
;
2017-01-10 deposited with the CCDC.
2017-02-27 downloaded from the CCDC.
;
_cell_angle_alpha 90.00
_cell_angle_beta 108.004(2)
_cell_angle_gamma 90.00
_cell_formula_units_Z 4
_cell_length_a 9.8188(9)
_cell_length_b 12.2691(11)
_cell_length_c 13.2128(12)
_cell_measurement_reflns_used 1793
_cell_measurement_temperature 298(2)
_cell_measurement_theta_max 24.691
_cell_measurement_theta_min 2.742
_cell_volume 1513.8(2)
_computing_cell_refinement 'Bruker SMART'
_computing_data_collection 'Bruker SMART'
_computing_data_reduction 'Bruker SAINT'
_computing_molecular_graphics 'Bruker SHELXTL'
_computing_publication_material 'Bruker SHELXTL'
_computing_structure_refinement 'SHELXL-97 (Sheldrick, 1997)'
_computing_structure_solution 'SHELXS-97 (Sheldrick, 1990)'
_diffrn_ambient_temperature 298(2)
_diffrn_measured_fraction_theta_full 0.999
_diffrn_measured_fraction_theta_max 0.999
_diffrn_measurement_device_type 'CCD area detector'
_diffrn_measurement_method 'phi and omega scans'
_diffrn_radiation_monochromator graphite
_diffrn_radiation_source 'fine-focus sealed tube'
_diffrn_radiation_type MoK\a
_diffrn_radiation_wavelength 0.71073
_diffrn_reflns_av_R_equivalents 0.0333
_diffrn_reflns_av_sigmaI/netI 0.0412
_diffrn_reflns_limit_h_max 11
_diffrn_reflns_limit_h_min -11
_diffrn_reflns_limit_k_max 14
_diffrn_reflns_limit_k_min -14
_diffrn_reflns_limit_l_max 13
_diffrn_reflns_limit_l_min -15
_diffrn_reflns_number 7452
_diffrn_reflns_theta_full 25.01
_diffrn_reflns_theta_max 25.01
_diffrn_reflns_theta_min 2.74
_exptl_absorpt_coefficient_mu 0.256
_exptl_absorpt_correction_T_max 0.9602
_exptl_absorpt_correction_T_min 0.8978
_exptl_absorpt_correction_type multi-scan
_exptl_absorpt_process_details sadabs
_exptl_crystal_colour white
_exptl_crystal_density_diffrn 1.355
_exptl_crystal_density_method 'not measured'
_exptl_crystal_description block
_exptl_crystal_F_000 640
_exptl_crystal_size_max 0.43
_exptl_crystal_size_mid 0.30
_exptl_crystal_size_min 0.16
_refine_diff_density_max 0.261
_refine_diff_density_min -0.282
_refine_diff_density_rms 0.041
_refine_ls_extinction_method none
_refine_ls_goodness_of_fit_ref 1.015
_refine_ls_hydrogen_treatment mixed
_refine_ls_matrix_type full
_refine_ls_number_parameters 199
_refine_ls_number_reflns 2672
_refine_ls_number_restraints 0
_refine_ls_restrained_S_all 1.015
_refine_ls_R_factor_all 0.0916
_refine_ls_R_factor_gt 0.0445
_refine_ls_shift/su_max 0.000
_refine_ls_shift/su_mean 0.000
_refine_ls_structure_factor_coef Fsqd
_refine_ls_weighting_details 'calc w=1/[\s^2^(Fo^2^)+(0.0515P)^2^+0.4509P] where P=(Fo^2^+2Fc^2^)/3'
_refine_ls_weighting_scheme calc
_refine_ls_wR_factor_gt 0.1037
_refine_ls_wR_factor_ref 0.1270
_reflns_number_gt 1595
_reflns_number_total 2672
_reflns_threshold_expression >2sigma(I)
_cod_data_source_file c7cc00323d2.cif
_cod_data_source_block 160719h
_cod_depositor_comments
;
The following automatic conversions were performed:

'_symmetry_cell_setting' value 'Monoclinic' changed to 'monoclinic'
according to
/home/data/users/saulius/crontab/automatic-downloads/rss-feeds/RSC/lib/dictionaries/cif_core.dic
dictionary named 'cif_core.dic' version 2.4.2 from 2011-04-26.

Automatic conversion script
Id: cif_fix_values 4973 2017-02-22 13:04:09Z antanas 

 Adding full bibliography for 7119726--7119728.cif.
;
_cod_original_sg_symbol_H-M P2(1)/c
_cod_database_code 7119726

loop_
_symmetry_equiv_pos_as_xyz
'x, y, z'
'-x, y+1/2, -z+1/2'
'-x, -y, -z'
'x, -y-1/2, z-1/2'

loop_
_atom_site_label
_atom_site_type_symbol
_atom_site_fract_x
_atom_site_fract_y
_atom_site_fract_z
_atom_site_U_iso_or_equiv
_atom_site_adp_type
_atom_site_occupancy
_atom_site_symmetry_multiplicity
_atom_site_calc_flag
_atom_site_refinement_flags
Cl1 Cl 0.11251(10) 0.67441(7) 1.11747(8) 0.0954(4) Uani 1 1 d .
O1 O 0.5153(2) 0.17132(18) 0.82867(16) 0.0712(6) Uani 1 1 d .
O2 O 0.51030(19) 0.19962(13) 1.06028(14) 0.0537(5) Uani 1 1 d .
C1 C 0.5029(3) 0.2654(3) 0.8039(2) 0.0594(8) Uani 1 1 d .
H1 H 0.5420 0.2880 0.7516 0.071 Uiso 1 1 calc R
C2 C 0.4305(3) 0.3487(2) 0.84947(18) 0.0438(6) Uani 1 1 d .
C3 C 0.3777(2) 0.32369(18) 0.93246(18) 0.0379(6) Uani 1 1 d .
C4 C 0.3102(2) 0.40555(18) 0.97563(18) 0.0390(6) Uani 1 1 d .
C5 C 0.2566(3) 0.3858(2) 1.0617(2) 0.0502(7) Uani 1 1 d .
H5 H 0.2622 0.3159 1.0900 0.060 Uiso 1 1 calc R
C6 C 0.1970(3) 0.4669(2) 1.1037(2) 0.0608(8) Uani 1 1 d .
H6 H 0.1636 0.4528 1.1610 0.073 Uiso 1 1 calc R
C7 C 0.1860(3) 0.5716(2) 1.0606(2) 0.0589(8) Uani 1 1 d .
C8 C 0.2346(3) 0.5954(2) 0.9782(2) 0.0542(7) Uani 1 1 d .
H8 H 0.2261 0.6659 0.9512 0.065 Uiso 1 1 calc R
C9 C 0.2983(3) 0.51290(19) 0.93290(19) 0.0430(6) Uani 1 1 d .
C10 C 0.3544(3) 0.5357(2) 0.8487(2) 0.0506(7) Uani 1 1 d .
H10 H 0.3477 0.6057 0.8206 0.061 Uiso 1 1 calc R
C11 C 0.4178(3) 0.4555(2) 0.8088(2) 0.0511(7) Uani 1 1 d .
H11 H 0.4539 0.4715 0.7531 0.061 Uiso 1 1 calc R
C12 C 0.4020(3) 0.21286(18) 0.98532(19) 0.0405(6) Uani 1 1 d .
C13 C 0.2903(3) 0.12811(18) 0.95062(18) 0.0390(6) Uani 1 1 d .
C14 C 0.1611(3) 0.1474(2) 0.8729(2) 0.0486(7) Uani 1 1 d .
H14 H 0.1443 0.2150 0.8394 0.058 Uiso 1 1 calc R
C15 C 0.0569(3) 0.0680(2) 0.8443(2) 0.0546(7) Uani 1 1 d .
H15 H -0.0297 0.0832 0.7926 0.065 Uiso 1 1 calc R
C16 C 0.0791(3) -0.0338(2) 0.8912(2) 0.0500(7) Uani 1 1 d .
C17 C 0.2083(3) -0.0530(2) 0.9682(2) 0.0556(7) Uani 1 1 d .
H17 H 0.2250 -0.1209 1.0010 0.067 Uiso 1 1 calc R
C18 C 0.3132(3) 0.02566(19) 0.9980(2) 0.0493(7) Uani 1 1 d .
H18 H 0.3996 0.0102 1.0498 0.059 Uiso 1 1 calc R
C19 C -0.0345(3) -0.1208(2) 0.8606(3) 0.0715(9) Uani 1 1 d .
H19A H -0.0939 -0.1163 0.9061 0.107 Uiso 1 1 calc R
H19B H 0.0102 -0.1912 0.8682 0.107 Uiso 1 1 calc R
H19C H -0.0921 -0.1104 0.7879 0.107 Uiso 1 1 calc R

loop_
_atom_site_aniso_label
_atom_site_aniso_U_11
_atom_site_aniso_U_22
_atom_site_aniso_U_33
_atom_site_aniso_U_23
_atom_site_aniso_U_13
_atom_site_aniso_U_12
Cl1 0.0964(7) 0.0735(6) 0.1321(9) -0.0217(5) 0.0584(6) 0.0186(5)
O1 0.0852(16) 0.0645(14) 0.0694(14) -0.0096(11) 0.0319(12) 0.0131(12)
O2 0.0515(12) 0.0524(11) 0.0483(11) 0.0002(9) 0.0023(10) 0.0035(9)
C1 0.0586(19) 0.078(2) 0.0440(16) -0.0026(16) 0.0193(14) 0.0046(17)
C2 0.0430(15) 0.0495(15) 0.0371(14) -0.0002(12) 0.0099(12) -0.0026(12)
C3 0.0353(14) 0.0399(13) 0.0358(13) 0.0003(11) 0.0069(11) -0.0023(11)
C4 0.0349(14) 0.0370(13) 0.0430(14) -0.0004(11) 0.0088(11) -0.0017(11)
C5 0.0519(17) 0.0453(15) 0.0590(17) 0.0038(13) 0.0251(14) 0.0022(13)
C6 0.060(2) 0.0622(18) 0.072(2) -0.0020(16) 0.0391(16) 0.0016(15)
C7 0.0481(17) 0.0524(17) 0.080(2) -0.0085(15) 0.0258(16) 0.0052(14)
C8 0.0455(16) 0.0405(14) 0.0710(19) 0.0013(14) 0.0100(14) 0.0035(12)
C9 0.0375(15) 0.0375(13) 0.0495(15) 0.0017(12) 0.0071(12) -0.0027(11)
C10 0.0524(17) 0.0434(15) 0.0511(16) 0.0100(13) 0.0088(13) -0.0078(13)
C11 0.0552(18) 0.0565(17) 0.0409(15) 0.0050(13) 0.0138(13) -0.0081(14)
C12 0.0429(15) 0.0427(14) 0.0359(14) -0.0014(12) 0.0124(12) 0.0069(12)
C13 0.0384(14) 0.0391(13) 0.0401(14) 0.0002(11) 0.0127(11) 0.0036(11)
C14 0.0468(17) 0.0427(14) 0.0527(16) 0.0042(13) 0.0102(13) 0.0056(13)
C15 0.0422(16) 0.0533(17) 0.0617(18) -0.0002(14) 0.0065(13) -0.0001(13)
C16 0.0489(17) 0.0445(15) 0.0576(17) -0.0099(13) 0.0179(14) -0.0027(13)
C17 0.0575(19) 0.0369(14) 0.0699(19) 0.0055(14) 0.0162(15) 0.0018(13)
C18 0.0496(17) 0.0426(14) 0.0512(16) 0.0038(13) 0.0089(13) 0.0057(13)
C19 0.067(2) 0.0580(18) 0.088(2) -0.0121(17) 0.0216(17) -0.0163(16)

loop_
_atom_type_symbol
_atom_type_description
_atom_type_scat_dispersion_real
_atom_type_scat_dispersion_imag
_atom_type_scat_source
C C 0.0033 0.0016 'International Tables Vol C Tables 4.2.6.8 and 6.1.1.4'
H H 0.0000 0.0000 'International Tables Vol C Tables 4.2.6.8 and 6.1.1.4'
O O 0.0106 0.0060 'International Tables Vol C Tables 4.2.6.8 and 6.1.1.4'
Cl Cl 0.1484 0.1585 'International Tables Vol C Tables 4.2.6.8 and 6.1.1.4'

loop_
_geom_angle_atom_site_label_1
_geom_angle_atom_site_label_2
_geom_angle_atom_site_label_3
_geom_angle
O1 C1 C2 125.3(3)
O1 C1 H1 117.3
C2 C1 H1 117.3
C3 C2 C11 119.9(2)
C3 C2 C1 121.0(2)
C11 C2 C1 119.1(2)
C2 C3 C4 119.9(2)
C2 C3 C12 121.3(2)
C4 C3 C12 118.54(19)
C5 C4 C3 122.6(2)
C5 C4 C9 118.2(2)
C3 C4 C9 119.2(2)
C6 C5 C4 121.2(2)
C6 C5 H5 119.4
C4 C5 H5 119.4
C5 C6 C7 119.8(3)
C5 C6 H6 120.1
C7 C6 H6 120.1
C8 C7 C6 121.8(3)
C8 C7 Cl1 119.3(2)
C6 C7 Cl1 118.9(2)
C7 C8 C9 119.9(2)
C7 C8 H8 120.0
C9 C8 H8 120.0
C10 C9 C8 121.5(2)
C10 C9 C4 119.4(2)
C8 C9 C4 119.1(2)
C11 C10 C9 120.1(2)
C11 C10 H10 120.0
C9 C10 H10 120.0
C10 C11 C2 121.6(2)
C10 C11 H11 119.2
C2 C11 H11 119.2
O2 C12 C13 122.4(2)
O2 C12 C3 117.9(2)
C13 C12 C3 119.6(2)
C14 C13 C18 118.2(2)
C14 C13 C12 122.1(2)
C18 C13 C12 119.7(2)
C15 C14 C13 121.0(2)
C15 C14 H14 119.5
C13 C14 H14 119.5
C14 C15 C16 121.0(3)
C14 C15 H15 119.5
C16 C15 H15 119.5
C17 C16 C15 117.9(2)
C17 C16 C19 120.9(3)
C15 C16 C19 121.3(3)
C18 C17 C16 121.8(2)
C18 C17 H17 119.1
C16 C17 H17 119.1
C17 C18 C13 120.1(2)
C17 C18 H18 119.9
C13 C18 H18 119.9
C16 C19 H19A 109.5
C16 C19 H19B 109.5
H19A C19 H19B 109.5
C16 C19 H19C 109.5
H19A C19 H19C 109.5
H19B C19 H19C 109.5

loop_
_geom_bond_atom_site_label_1
_geom_bond_atom_site_label_2
_geom_bond_distance
Cl1 C7 1.736(3)
O1 C1 1.196(3)
O2 C12 1.220(3)
C1 C2 1.474(4)
C1 H1 0.9300
C2 C3 1.385(3)
C2 C11 1.407(3)
C3 C4 1.417(3)
C3 C12 1.514(3)
C4 C5 1.414(3)
C4 C9 1.424(3)
C5 C6 1.357(3)
C5 H5 0.9300
C6 C7 1.395(4)
C6 H6 0.9300
C7 C8 1.349(4)
C8 C9 1.417(3)
C8 H8 0.9300
C9 C10 1.413(3)
C10 C11 1.355(4)
C10 H10 0.9300
C11 H11 0.9300
C12 C13 1.477(3)
C13 C14 1.384(3)
C13 C18 1.391(3)
C14 C15 1.378(3)
C14 H14 0.9300
C15 C16 1.381(4)
C15 H15 0.9300
C16 C17 1.379(4)
C16 C19 1.506(4)
C17 C18 1.377(4)
C17 H17 0.9300
C18 H18 0.9300
C19 H19A 0.9600
C19 H19B 0.9600
C19 H19C 0.9600

loop_
_geom_torsion_atom_site_label_1
_geom_torsion_atom_site_label_2
_geom_torsion_atom_site_label_3
_geom_torsion_atom_site_label_4
_geom_torsion
O1 C1 C2 C3 4.3(4)
O1 C1 C2 C11 -176.9(3)
C11 C2 C3 C4 0.4(3)
C1 C2 C3 C4 179.2(2)
C11 C2 C3 C12 -174.0(2)
C1 C2 C3 C12 4.8(4)
C2 C3 C4 C5 -178.7(2)
C12 C3 C4 C5 -4.2(3)
C2 C3 C4 C9 -0.3(3)
C12 C3 C4 C9 174.3(2)
C3 C4 C5 C6 177.6(2)
C9 C4 C5 C6 -0.9(4)
C4 C5 C6 C7 1.0(4)
C5 C6 C7 C8 -0.7(5)
C5 C6 C7 Cl1 -178.8(2)
C6 C7 C8 C9 0.2(4)
Cl1 C7 C8 C9 178.3(2)
C7 C8 C9 C10 -178.0(2)
C7 C8 C9 C4 0.0(4)
C5 C4 C9 C10 178.4(2)
C3 C4 C9 C10 -0.2(3)
C5 C4 C9 C8 0.4(3)
C3 C4 C9 C8 -178.2(2)
C8 C9 C10 C11 178.4(2)
C4 C9 C10 C11 0.5(4)
C9 C10 C11 C2 -0.3(4)
C3 C2 C11 C10 -0.2(4)
C1 C2 C11 C10 -179.0(2)
C2 C3 C12 O2 88.7(3)
C4 C3 C12 O2 -85.8(3)
C2 C3 C12 C13 -96.0(3)
C4 C3 C12 C13 89.5(3)
O2 C12 C13 C14 173.1(2)
C3 C12 C13 C14 -1.9(3)
O2 C12 C13 C18 -5.9(3)
C3 C12 C13 C18 179.0(2)
C18 C13 C14 C15 1.1(4)
C12 C13 C14 C15 -178.0(2)
C13 C14 C15 C16 -1.0(4)
C14 C15 C16 C17 0.7(4)
C14 C15 C16 C19 179.8(2)
C15 C16 C17 C18 -0.4(4)
C19 C16 C17 C18 -179.6(2)
C16 C17 C18 C13 0.5(4)
C14 C13 C18 C17 -0.8(4)
C12 C13 C18 C17 178.2(2)
